data_9009775
loop_
_publ_author_name
'Vanderah, T. A.'
'Wong-Ng W'
'Toby, B. H.'
'Browning, V. M.'
'Shull, R. D.'
'Geyer, R. G.'
'Roth, R. S.'

_publ_section_title
;
 Characterization of ternary compounds in the BaO:Fe2O3:TiO2
 system: Ba6Fe45Ti17O106 and BaFe11Ti3O23
 Note: data from neutron and synchrotron radiation on powder
;
_journal_name_full 'Journal of Solid State Chemistry'
_journal_page_first 182
_journal_page_last 197
_journal_paper_doi 10.1006/jssc.1999.8075
_journal_volume 143
_journal_year 1999
_chemical_formula_structural Ba6Fe45Ti17O106
_chemical_formula_sum 'Ba3 Fe21.85 O53 Ti9.15'
_space_group_IT_number 12
_symmetry_space_group_name_Hall '-C 2y'
_symmetry_space_group_name_H-M 'C 1 2/m 1'
_cell_angle_alpha 90
_cell_angle_beta 105.2734
_cell_angle_gamma 90
_cell_length_a 19.4119
_cell_length_b 20.2777
_cell_length_c 10.0831
_cell_formula_units_Z 4
_cell_volume 3828.812
_exptl_crystal_density_diffrn 5.063
_cod_original_formula_sum 'Ba3 Fe21.85 Ti9.15 O53'
_cod_database_code 9009775

loop_
_symmetry_equiv_pos_as_xyz
x,y,z
1/2+x,1/2+y,z
x,-y,z
1/2+x,1/2-y,z
-x,y,-z
1/2-x,1/2+y,-z
-x,-y,-z
1/2-x,1/2-y,-z

loop_
_atom_site_label
_atom_site_fract_x
_atom_site_fract_y
_atom_site_fract_z
_atom_site_occupancy
_atom_site_U_iso_or_equiv
Ba1 0.50000 0.21490 0.00000 1.00000 0.00507
Ba2 0.23880 0.00000 0.12540 1.00000 0.00507
Ba3 0.50000 0.35920 -0.50000 1.00000 0.00507
FeM1 0.43040 0.34600 -0.21070 0.58000 0.00494
TiM1 0.43040 0.34600 -0.21070 0.42000 0.00494
FeM2 0.43460 0.07850 -0.19810 0.83000 0.00494
TiM2 0.43460 0.07850 -0.19810 0.17000 0.00494
FeM3 0.56860 0.50000 -0.32500 0.38000 0.00494
TiM3 0.56860 0.50000 -0.32500 0.62000 0.00494
Fe4 0.27850 0.00000 -0.20070 1.00000 0.00494
FeM5 0.32200 0.13740 0.00590 0.58000 0.00494
TiM5 0.32200 0.13740 0.00590 0.42000 0.00494
FeM6 0.32280 0.28230 -0.51310 0.84000 0.00494
TiM6 0.32280 0.28230 -0.51310 0.16000 0.00494
FeM7 0.42930 0.00000 0.05140 0.77000 0.00494
TiM7 0.42930 0.00000 0.05140 0.23000 0.00494
Fe8 0.28040 0.14730 0.31090 1.00000 0.00494
FeM9 0.31790 0.20570 -0.26310 0.90000 0.00494
TiM9 0.31790 0.20570 -0.26310 0.10000 0.00494
FeM10 0.31740 0.28880 -0.01900 0.94000 0.00494
TiM10 0.31740 0.28880 -0.01900 0.06000 0.00494
FeM11 0.56560 0.07100 -0.30610 0.53000 0.00494
TiM11 0.56560 0.07100 -0.30610 0.47000 0.00494
FeM12 0.31230 0.42660 -0.49570 0.80000 0.00494
TiM12 0.31230 0.42660 -0.49570 0.20000 0.00494
FeM13 0.43090 0.14850 -0.44550 0.55000 0.00494
TiM13 0.43090 0.14850 -0.44550 0.45000 0.00494
FeM14 0.42950 0.50000 -0.22170 0.40000 0.00494
TiM14 0.42950 0.50000 -0.22170 0.60000 0.00494
FeM15 0.56920 0.42240 -0.05630 0.60000 0.00494
TiM15 0.56920 0.42240 -0.05630 0.40000 0.00494
FeM16 0.32010 0.36590 0.23580 0.77000 0.00494
TiM16 0.32010 0.36590 0.23580 0.23000 0.00494
FeM17 0.33130 0.00000 -0.49950 0.40000 0.00494
TiM17 0.33130 0.00000 -0.49950 0.60000 0.00494
FeM18 0.43560 0.22720 0.28540 0.53000 0.00494
TiM18 0.43560 0.22720 0.28540 0.47000 0.00494
O1 0.37800 0.14530 -0.13900 1.00000 0.00671
O2 0.50000 0.50000 0.00000 1.00000 0.00671
O3 0.61300 0.50000 -0.11300 1.00000 0.00671
O4 0.38000 0.00000 -0.14800 1.00000 0.00671
O5 0.25500 0.07170 -0.61400 1.00000 0.00671
O6 0.37300 0.28330 -0.15200 1.00000 0.00671
O7 0.37950 0.21520 0.10400 1.00000 0.00671
O8 0.50200 0.28800 0.24600 1.00000 0.00671
O9 0.62800 0.35690 -0.10100 1.00000 0.00671
O10 0.37100 0.20980 -0.39600 1.00000 0.00671
O11 0.49400 0.14530 -0.26100 1.00000 0.00671
O12 0.50500 0.00000 -0.24200 1.00000 0.00671
O13 0.50000 0.06500 0.00000 1.00000 0.00671
O14 0.38100 0.07400 -0.39500 1.00000 0.00671
O15 0.24100 0.00000 -0.40300 1.00000 0.00671
O16 0.37700 0.00000 0.34900 1.00000 0.00671
O17 0.25700 0.14410 0.12400 1.00000 0.00671
O18 0.24900 0.22350 -0.61700 1.00000 0.00671
O19 0.37100 0.35540 -0.40000 1.00000 0.00671
O20 0.37600 0.06990 0.10500 1.00000 0.00671
O21 0.50200 0.43000 -0.23100 1.00000 0.00671
O22 0.36700 0.50000 -0.39200 1.00000 0.00671
O23 0.23700 0.14730 -0.36200 1.00000 0.00671
O24 0.38200 0.15170 0.35500 1.00000 0.00671
O25 0.37400 0.29090 0.34100 1.00000 0.00671
O26 0.25800 0.20890 -0.11100 1.00000 0.00671
O27 0.50000 0.07900 -0.50000 1.00000 0.00671
O28 0.38700 0.42840 -0.13800 1.00000 0.00671
O29 0.50000 0.21700 0.50000 1.00000 0.00671
O30 0.50000 0.36400 0.00000 1.00000 0.00671
O31 0.50000 0.50000 -0.50000 1.00000 0.00671
O32 0.25200 0.07490 -0.12000 1.00000 0.00671
O33 0.12600 0.07070 -0.35800 1.00000 0.00671
